data_2212741
loop_
_publ_author_name
'Yan Wang'
'Gang Liu'
'Ling Xie'
'Ji-De Wang'

_publ_section_title
;
 3,4:12,13-Dibenzo-5,8,11-trioxo-1,15,18-triazonia-3,12-cycloeicosadiene
 tribromide
;
_journal_coeditor_code XU2206
_journal_issue 3
_journal_name_full 'Acta Crystallographica Section E'
_journal_page_first o1383
_journal_page_last o1384
_journal_paper_doi 10.1107/S1600536807007313
_journal_volume 63
_journal_year 2007
_chemical_formula_iupac 'C22 H34 N3 O3 3+, 3Br -'
_chemical_formula_moiety 'C22 H34 N3 O3 3+, 3(Br -)'
_chemical_formula_sum 'C22 H34 Br3 N3 O3'
_chemical_formula_weight 628.25
_chemical_melting_point 513.5(5)
_chemical_name_systematic
;
3,4:12,13-Dibenzo-5,8,11-trioxo-1,15,18-triazonia-3,12-cycloeicosadiene
tribromide
;
_space_group_IT_number 14
_symmetry_cell_setting monoclinic
_symmetry_space_group_name_Hall '-P 2ybc'
_symmetry_space_group_name_H-M 'P 1 21/c 1'
_atom_sites_solution_hydrogens geom
_atom_sites_solution_primary direct
_atom_sites_solution_secondary difmap
_audit_creation_method SHELXL-97
_cell_angle_alpha 90.00
_cell_angle_beta 90.70(3)
_cell_angle_gamma 90.00
_cell_formula_units_Z 4
_cell_length_a 10.051(2)
_cell_length_b 19.697(4)
_cell_length_c 12.750(3)
_cell_measurement_reflns_used 31616
_cell_measurement_temperature 153(2)
_cell_measurement_theta_max 27.4
_cell_measurement_theta_min 3.1
_cell_volume 2524.0(9)
_computing_cell_refinement RAPID-AUTO
_computing_data_collection 'RAPID-AUTO (Rigaku, 2004)'
_computing_data_reduction RAPID-AUTO
_computing_molecular_graphics 'ORTEP-3 for Windows (Farrugia, 1997)'
_computing_publication_material 'WinGX (Farrugia, 1999)'
_computing_structure_refinement 'SHELXL97 (Sheldrick, 1997)'
_computing_structure_solution 'SHELXS97 (Sheldrick, 1997)'
_diffrn_ambient_temperature 153(2)
_diffrn_measured_fraction_theta_full 1.00
_diffrn_measured_fraction_theta_max 1.00
_diffrn_measurement_device_type 'Rigaku R-AXIS SPIDER'
_diffrn_measurement_method \w
_diffrn_radiation_monochromator graphite
_diffrn_radiation_source 'Rotating Anode'
_diffrn_radiation_type MoK\a
_diffrn_radiation_wavelength 0.71073
_diffrn_reflns_av_R_equivalents 0.057
_diffrn_reflns_av_sigmaI/netI 0.035
_diffrn_reflns_limit_h_max 13
_diffrn_reflns_limit_h_min -11
_diffrn_reflns_limit_k_max 25
_diffrn_reflns_limit_k_min -25
_diffrn_reflns_limit_l_max 16
_diffrn_reflns_limit_l_min -16
_diffrn_reflns_number 39799
_diffrn_reflns_theta_full 27.5
_diffrn_reflns_theta_max 27.5
_diffrn_reflns_theta_min 3.2
_diffrn_standards_interval_count 0
_diffrn_standards_interval_time 0
_diffrn_standards_number 0
_exptl_absorpt_coefficient_mu 4.822
_exptl_absorpt_correction_T_max 0.462
_exptl_absorpt_correction_T_min 0.293
_exptl_absorpt_correction_type multi-scan
_exptl_absorpt_process_details '(ABSCOR; Higashi, 1995)'
_exptl_crystal_colour colorless
_exptl_crystal_density_diffrn 1.653
_exptl_crystal_density_method 'not measured'
_exptl_crystal_description chunk
_exptl_crystal_F_000 1264
_exptl_crystal_size_max 0.30
_exptl_crystal_size_mid 0.17
_exptl_crystal_size_min 0.16
_refine_diff_density_max 1.63
_refine_diff_density_min -1.28
_refine_ls_extinction_coef 0.0024(3)
_refine_ls_extinction_expression Fc^*^=kFc[1+0.001xFc^2^\l^3^/sin(2\q)]^-1/4^
_refine_ls_extinction_method SHELXL97
_refine_ls_goodness_of_fit_ref 1.050
_refine_ls_hydrogen_treatment constr
_refine_ls_matrix_type full
_refine_ls_number_parameters 281
_refine_ls_number_reflns 5777
_refine_ls_number_restraints 0
_refine_ls_restrained_S_all 1.050
_refine_ls_R_factor_all 0.037
_refine_ls_R_factor_gt 0.033
_refine_ls_shift/su_max 0.001
_refine_ls_shift/su_mean 0.000
_refine_ls_structure_factor_coef Fsqd
_refine_ls_weighting_details 'calc w=1/[\s^2^(Fo^2^)+(0.0451P)^2^+2.3331P] where P=(Fo^2^+2Fc^2^)/3'
_refine_ls_weighting_scheme calc
_refine_ls_wR_factor_gt 0.086
_refine_ls_wR_factor_ref 0.089
_reflns_number_gt 5183
_reflns_number_total 5777
_reflns_threshold_expression I>2\s(I)
_cod_data_source_file xu2206.cif
_cod_data_source_block I
_cod_depositor_comments
;
The following automatic conversions were performed:
'_symmetry_cell_setting' value 'Monoclinic' changed to 'monoclinic'
according to '/home/saulius/struct/CIF-dictionaries/cif_core.dic'
dictionary named 'cif_core.dic' version 2.4.1 from 2010-06-29.

Automatic conversion script
Id: cif_fix_enum 1527 2010-12-29 10:47:43Z saulius 

The following automatic conversions were performed:

'_chemical_melting_point' value '513-514 K' was changed to '513.5(5)'
- the average value was taken and precision was estimated.

Automatic conversion script
Id: cif_fix_values 1646 2011-03-28 12:23:43Z adriana 

The following automatic conversions were performed:

'_chemical_melting_point' value '513-514 K' was changed to '513.5(5)'
- the average value was taken and precision was
estimated.

'_symmetry_cell_setting' value 'Monoclinic' changed to
'monoclinic' according to
/home/saulius/struct/CIF-dictionaries/cif_core.dic dictionary named
'cif_core.dic' version 2.4.1 from 2010-06-29.

Automatic conversion script
Id: cif_fix_values 1715 2011-07-08 13:25:40Z adriana 
;
_cod_original_cell_volume 2524.1(9)
_cod_original_sg_symbol_H-M 'P 21/c'
_cod_database_code 2212741
_cod_database_fobs_code 2212741

loop_
_symmetry_equiv_pos_as_xyz
'x, y, z'
'-x, y+1/2, -z+1/2'
'-x, -y, -z'
'x, -y-1/2, z-1/2'

loop_
_atom_site_type_symbol
_atom_site_label
_atom_site_fract_x
_atom_site_fract_y
_atom_site_fract_z
_atom_site_U_iso_or_equiv
_atom_site_adp_type
_atom_site_calc_flag
_atom_site_refinement_flags
_atom_site_occupancy
Br Br3 0.08804(3) 0.150432(13) 0.90351(2) 0.02925(9) Uani d . 1
Br Br1 0.67091(3) 0.186345(14) 0.73757(2) 0.03268(9) Uani d . 1
Br Br2 0.21646(3) 0.170541(13) 0.49400(2) 0.02843(9) Uani d . 1
O O1 0.38710(17) 0.43892(9) 0.62436(14) 0.0239(4) Uani d . 1
O O2 0.15256(19) 0.46122(9) 0.75571(14) 0.0280(4) Uani d . 1
O O3 -0.06877(16) 0.45383(8) 0.89142(13) 0.0225(4) Uani d . 1
N N1 0.4365(2) 0.26622(11) 0.61357(16) 0.0235(4) Uani d . 1
H H1A 0.3811 0.2336 0.5855 0.028 Uiso calc R 1
H H1C 0.5158 0.2454 0.6305 0.028 Uiso calc R 1
N N2 0.1395(2) 0.25327(11) 0.70492(17) 0.0255(4) Uani d . 1
H H2A 0.1639 0.2215 0.6558 0.031 Uiso calc R 1
H H2C 0.1462 0.2334 0.7700 0.031 Uiso calc R 1
N N3 -0.1102(2) 0.28164(10) 0.85940(16) 0.0223(4) Uani d . 1
H H3A -0.0452 0.2524 0.8833 0.027 Uiso calc R 1
H H3C -0.1815 0.2559 0.8372 0.027 Uiso calc R 1
C C1 0.5201(2) 0.43378(12) 0.60572(18) 0.0204(5) Uani d . 1
C C2 0.6123(2) 0.48527(13) 0.62560(19) 0.0231(5) Uani d . 1
H H2B 0.5833 0.5278 0.6522 0.028 Uiso calc R 1
C C3 0.7464(3) 0.47438(14) 0.60655(19) 0.0262(5) Uani d . 1
H H3B 0.8089 0.5094 0.6214 0.031 Uiso calc R 1
C C4 0.7898(2) 0.41341(14) 0.5664(2) 0.0263(5) Uani d . 1
H H4A 0.8817 0.4060 0.5540 0.032 Uiso calc R 1
C C5 0.6967(3) 0.36270(13) 0.5442(2) 0.0243(5) Uani d . 1
H H5A 0.7261 0.3209 0.5155 0.029 Uiso calc R 1
C C6 0.5623(2) 0.37183(12) 0.56299(18) 0.0210(5) Uani d . 1
C C7 0.4628(3) 0.31862(12) 0.5299(2) 0.0235(5) Uani d . 1
H H7A 0.4958 0.2953 0.4665 0.028 Uiso calc R 1
H H7B 0.3779 0.3412 0.5108 0.028 Uiso calc R 1
C C8 0.3760(3) 0.29161(14) 0.7126(2) 0.0277(5) Uani d . 1
H H8A 0.4282 0.3310 0.7383 0.033 Uiso calc R 1
H H8B 0.3823 0.2555 0.7665 0.033 Uiso calc R 1
C C9 0.2333(3) 0.31242(12) 0.7002(2) 0.0256(5) Uani d . 1
H H9A 0.2213 0.3358 0.6321 0.031 Uiso calc R 1
H H9B 0.2109 0.3450 0.7564 0.031 Uiso calc R 1
C C10 -0.0014(3) 0.27373(13) 0.6850(2) 0.0259(5) Uani d . 1
H H10A -0.0570 0.2323 0.6804 0.031 Uiso calc R 1
H H10B -0.0072 0.2971 0.6163 0.031 Uiso calc R 1
C C11 -0.0582(3) 0.32040(13) 0.7688(2) 0.0252(5) Uani d . 1
H H11A 0.0122 0.3519 0.7936 0.030 Uiso calc R 1
H H11B -0.1310 0.3479 0.7376 0.030 Uiso calc R 1
C C12 -0.1534(3) 0.32636(12) 0.94900(19) 0.0224(5) Uani d . 1
H H12A -0.1949 0.2975 1.0031 0.027 Uiso calc R 1
H H12B -0.0734 0.3476 0.9811 0.027 Uiso calc R 1
C C13 -0.2500(2) 0.38159(12) 0.91820(18) 0.0212(5) Uani d . 1
C C14 -0.3867(3) 0.37096(14) 0.9208(2) 0.0267(5) Uani d . 1
H H14A -0.4193 0.3267 0.9355 0.032 Uiso calc R 1
C C15 -0.4767(3) 0.42311(15) 0.9027(2) 0.0290(6) Uani d . 1
H H15A -0.5698 0.4147 0.9032 0.035 Uiso calc R 1
C C16 -0.4283(3) 0.48789(14) 0.88377(19) 0.0269(5) Uani d . 1
H H16A -0.4890 0.5243 0.8735 0.032 Uiso calc R 1
C C17 -0.2930(2) 0.50021(13) 0.87965(19) 0.0235(5) Uani d . 1
H H17A -0.2611 0.5447 0.8663 0.028 Uiso calc R 1
C C18 -0.2037(2) 0.44693(12) 0.89522(17) 0.0197(5) Uani d . 1
C C19 -0.0132(2) 0.51768(12) 0.85900(19) 0.0220(5) Uani d . 1
H H19A -0.0266 0.5528 0.9134 0.026 Uiso calc R 1
H H19B -0.0554 0.5333 0.7927 0.026 Uiso calc R 1
C C20 0.1327(2) 0.50437(13) 0.84382(19) 0.0240(5) Uani d . 1
H H20A 0.1796 0.5479 0.8329 0.029 Uiso calc R 1
H H20B 0.1705 0.4827 0.9076 0.029 Uiso calc R 1
C C21 0.1865(2) 0.49694(13) 0.66220(19) 0.0236(5) Uani d . 1
H H21A 0.1447 0.5424 0.6629 0.028 Uiso calc R 1
H H21B 0.1513 0.4720 0.6005 0.028 Uiso calc R 1
C C22 0.3349(2) 0.50451(12) 0.65295(19) 0.0220(5) Uani d . 1
H H22A 0.3563 0.5386 0.5986 0.026 Uiso calc R 1
H H22B 0.3742 0.5196 0.7206 0.026 Uiso calc R 1

loop_
_atom_site_aniso_label
_atom_site_aniso_U_11
_atom_site_aniso_U_22
_atom_site_aniso_U_33
_atom_site_aniso_U_12
_atom_site_aniso_U_13
_atom_site_aniso_U_23
Br3 0.03397(16) 0.02065(14) 0.03309(16) 0.00244(10) -0.00074(11) 0.00123(10)
Br1 0.03250(16) 0.02541(15) 0.03992(17) -0.00080(10) -0.00837(12) 0.00189(11)
Br2 0.02768(15) 0.02353(14) 0.03408(16) -0.00057(10) 0.00098(11) -0.00788(10)
O1 0.0229(8) 0.0193(8) 0.0295(9) 0.0012(7) 0.0038(7) -0.0039(7)
O2 0.0401(10) 0.0179(8) 0.0262(9) -0.0012(7) 0.0115(8) -0.0003(7)
O3 0.0238(8) 0.0180(8) 0.0257(9) -0.0021(7) -0.0003(7) 0.0025(7)
N1 0.0225(10) 0.0202(10) 0.0278(11) -0.0016(8) 0.0023(8) -0.0025(8)
N2 0.0267(11) 0.0240(10) 0.0260(11) -0.0010(9) 0.0063(9) -0.0018(9)
N3 0.0264(10) 0.0199(10) 0.0206(10) 0.0011(8) 0.0007(8) 0.0024(8)
C1 0.0247(11) 0.0212(11) 0.0153(10) 0.0005(9) 0.0012(9) 0.0006(9)
C2 0.0291(12) 0.0222(12) 0.0179(11) -0.0013(10) 0.0010(9) -0.0002(9)
C3 0.0279(12) 0.0309(13) 0.0195(11) -0.0074(10) -0.0037(10) 0.0033(10)
C4 0.0212(11) 0.0323(13) 0.0253(12) 0.0010(10) -0.0005(10) 0.0081(11)
C5 0.0281(12) 0.0223(12) 0.0227(12) 0.0055(10) 0.0042(10) 0.0053(10)
C6 0.0255(12) 0.0193(11) 0.0180(11) -0.0001(9) 0.0006(9) 0.0018(9)
C7 0.0271(12) 0.0205(12) 0.0228(12) 0.0008(10) 0.0003(10) -0.0023(9)
C8 0.0290(13) 0.0298(13) 0.0243(12) -0.0027(11) 0.0019(10) -0.0002(11)
C9 0.0282(13) 0.0191(11) 0.0297(13) -0.0021(10) 0.0027(10) 0.0006(10)
C10 0.0282(12) 0.0272(13) 0.0223(12) -0.0011(10) 0.0017(10) -0.0025(10)
C11 0.0330(14) 0.0224(12) 0.0202(12) 0.0036(10) 0.0042(10) 0.0039(10)
C12 0.0289(12) 0.0221(11) 0.0161(11) -0.0021(10) 0.0005(9) 0.0020(9)
C13 0.0264(12) 0.0205(11) 0.0167(11) -0.0013(9) 0.0025(9) -0.0010(9)
C14 0.0299(13) 0.0274(13) 0.0230(12) -0.0067(11) 0.0043(10) -0.0036(10)
C15 0.0241(12) 0.0384(15) 0.0246(13) -0.0007(11) 0.0031(10) -0.0082(11)
C16 0.0290(13) 0.0321(14) 0.0197(12) 0.0070(11) -0.0001(10) -0.0047(10)
C17 0.0306(13) 0.0215(12) 0.0185(11) 0.0013(10) -0.0014(9) -0.0038(9)
C18 0.0234(11) 0.0220(11) 0.0139(10) -0.0005(9) 0.0003(8) -0.0023(9)
C19 0.0307(12) 0.0158(11) 0.0194(11) -0.0033(9) 0.0020(9) -0.0006(9)
C20 0.0291(12) 0.0215(12) 0.0214(12) -0.0049(10) 0.0033(10) -0.0017(10)
C21 0.0296(12) 0.0214(12) 0.0200(11) 0.0030(10) 0.0027(10) 0.0020(9)
C22 0.0283(12) 0.0183(11) 0.0193(11) 0.0035(9) 0.0021(9) -0.0015(9)

loop_
_atom_type_symbol
_atom_type_description
_atom_type_scat_dispersion_real
_atom_type_scat_dispersion_imag
_atom_type_scat_source
C C 0.0033 0.0016 'International Tables Vol C Tables 4.2.6.8 and 6.1.1.4'
H H 0.0000 0.0000 'International Tables Vol C Tables 4.2.6.8 and 6.1.1.4'
N N 0.0061 0.0033 'International Tables Vol C Tables 4.2.6.8 and 6.1.1.4'
O O 0.0106 0.0060 'International Tables Vol C Tables 4.2.6.8 and 6.1.1.4'
Br Br -0.2901 2.4595 'International Tables Vol C Tables 4.2.6.8 and 6.1.1.4'

loop_
_geom_angle_atom_site_label_1
_geom_angle_atom_site_label_2
_geom_angle_atom_site_label_3
_geom_angle
_geom_angle_publ_flag
C1 O1 C22 118.08(18) ?
C20 O2 C21 113.65(19) ?
C18 O3 C19 119.13(18) ?
C8 N1 C7 116.4(2) yes
C8 N1 H1A 108.2 ?
C7 N1 H1A 108.2 ?
C8 N1 H1C 108.2 ?
C7 N1 H1C 108.2 ?
H1A N1 H1C 107.3 ?
C10 N2 C9 112.3(2) yes
C10 N2 H2A 109.1 ?
C9 N2 H2A 109.1 ?
C10 N2 H2C 109.1 ?
C9 N2 H2C 109.1 ?
H2A N2 H2C 107.9 ?
C11 N3 C12 113.31(19) yes
C11 N3 H3A 108.9 ?
C12 N3 H3A 108.9 ?
C11 N3 H3C 108.9 ?
C12 N3 H3C 108.9 ?
H3A N3 H3C 107.7 ?
O1 C1 C2 124.3(2) ?
O1 C1 C6 115.7(2) ?
C2 C1 C6 120.0(2) ?
C3 C2 C1 120.0(2) ?
C3 C2 H2B 120.0 ?
C1 C2 H2B 120.0 ?
C4 C3 C2 120.8(2) ?
C4 C3 H3B 119.6 ?
C2 C3 H3B 119.6 ?
C3 C4 C5 119.0(2) ?
C3 C4 H4A 120.5 ?
C5 C4 H4A 120.5 ?
C6 C5 C4 121.6(2) ?
C6 C5 H5A 119.2 ?
C4 C5 H5A 119.2 ?
C5 C6 C1 118.6(2) ?
C5 C6 C7 120.4(2) ?
C1 C6 C7 120.8(2) ?
C6 C7 N1 113.5(2) ?
C6 C7 H7A 108.9 ?
N1 C7 H7A 108.9 ?
C6 C7 H7B 108.9 ?
N1 C7 H7B 108.9 ?
H7A C7 H7B 107.7 ?
N1 C8 C9 113.7(2) ?
N1 C8 H8A 108.8 ?
C9 C8 H8A 108.8 ?
N1 C8 H8B 108.8 ?
C9 C8 H8B 108.8 ?
H8A C8 H8B 107.7 ?
C8 C9 N2 112.6(2) ?
C8 C9 H9A 109.1 ?
N2 C9 H9A 109.1 ?
C8 C9 H9B 109.1 ?
N2 C9 H9B 109.1 ?
H9A C9 H9B 107.8 ?
N2 C10 C11 114.0(2) ?
N2 C10 H10A 108.8 ?
C11 C10 H10A 108.8 ?
N2 C10 H10B 108.8 ?
C11 C10 H10B 108.8 ?
H10A C10 H10B 107.7 ?
N3 C11 C10 111.9(2) ?
N3 C11 H11A 109.2 ?
C10 C11 H11A 109.2 ?
N3 C11 H11B 109.2 ?
C10 C11 H11B 109.2 ?
H11A C11 H11B 107.9 ?
C13 C12 N3 114.5(2) ?
C13 C12 H12A 108.6 ?
N3 C12 H12A 108.6 ?
C13 C12 H12B 108.6 ?
N3 C12 H12B 108.6 ?
H12A C12 H12B 107.6 ?
C14 C13 C18 118.3(2) ?
C14 C13 C12 121.3(2) ?
C18 C13 C12 120.2(2) ?
C15 C14 C13 121.8(2) ?
C15 C14 H14A 119.1 ?
C13 C14 H14A 119.1 ?
C16 C15 C14 118.7(2) ?
C16 C15 H15A 120.6 ?
C14 C15 H15A 120.6 ?
C17 C16 C15 121.0(2) ?
C17 C16 H16A 119.5 ?
C15 C16 H16A 119.5 ?
C16 C17 C18 119.6(2) ?
C16 C17 H17A 120.2 ?
C18 C17 H17A 120.2 ?
O3 C18 C17 123.9(2) ?
O3 C18 C13 115.6(2) ?
C17 C18 C13 120.5(2) ?
O3 C19 C20 105.48(19) ?
O3 C19 H19A 110.6 ?
C20 C19 H19A 110.6 ?
O3 C19 H19B 110.6 ?
C20 C19 H19B 110.6 ?
H19A C19 H19B 108.8 ?
O2 C20 C19 110.6(2) ?
O2 C20 H20A 109.5 ?
C19 C20 H20A 109.5 ?
O2 C20 H20B 109.5 ?
C19 C20 H20B 109.5 ?
H20A C20 H20B 108.1 ?
O2 C21 C22 111.2(2) ?
O2 C21 H21A 109.4 ?
C22 C21 H21A 109.4 ?
O2 C21 H21B 109.4 ?
C22 C21 H21B 109.4 ?
H21A C21 H21B 108.0 ?
O1 C22 C21 107.16(19) ?
O1 C22 H22A 110.3 ?
C21 C22 H22A 110.3 ?
O1 C22 H22B 110.3 ?
C21 C22 H22B 110.3 ?
H22A C22 H22B 108.5 ?

loop_
_geom_bond_atom_site_label_1
_geom_bond_atom_site_label_2
_geom_bond_distance
_geom_bond_publ_flag
O1 C1 1.365(3) ?
O1 C22 1.443(3) ?
O2 C20 1.425(3) ?
O2 C21 1.429(3) ?
O3 C18 1.364(3) ?
O3 C19 1.439(3) ?
N1 C8 1.495(3) yes
N1 C7 1.510(3) yes
N1 H1A 0.9200 ?
N1 H1C 0.9200 ?
N2 C10 1.491(3) yes
N2 C9 1.501(3) yes
N2 H2A 0.9200 ?
N2 H2C 0.9200 ?
N3 C11 1.485(3) yes
N3 C12 1.510(3) yes
N3 H3A 0.9200 ?
N3 H3C 0.9200 ?
C1 C2 1.394(3) ?
C1 C6 1.404(3) ?
C2 C3 1.390(4) ?
C2 H2B 0.9500 ?
C3 C4 1.379(4) ?
C3 H3B 0.9500 ?
C4 C5 1.395(4) ?
C4 H4A 0.9500 ?
C5 C6 1.387(3) ?
C5 H5A 0.9500 ?
C6 C7 1.505(3) ?
C7 H7A 0.9900 ?
C7 H7B 0.9900 ?
C8 C9 1.498(4) ?
C8 H8A 0.9900 ?
C8 H8B 0.9900 ?
C9 H9A 0.9900 ?
C9 H9B 0.9900 ?
C10 C11 1.526(3) ?
C10 H10A 0.9900 ?
C10 H10B 0.9900 ?
C11 H11A 0.9900 ?
C11 H11B 0.9900 ?
C12 C13 1.507(3) ?
C12 H12A 0.9900 ?
C12 H12B 0.9900 ?
C13 C14 1.391(3) ?
C13 C18 1.401(3) ?
C14 C15 1.387(4) ?
C14 H14A 0.9500 ?
C15 C16 1.388(4) ?
C15 H15A 0.9500 ?
C16 C17 1.384(4) ?
C16 H16A 0.9500 ?
C17 C18 1.393(3) ?
C17 H17A 0.9500 ?
C19 C20 1.505(3) ?
C19 H19A 0.9900 ?
C19 H19B 0.9900 ?
C20 H20A 0.9900 ?
C20 H20B 0.9900 ?
C21 C22 1.504(3) ?
C21 H21A 0.9900 ?
C21 H21B 0.9900 ?
C22 H22A 0.9900 ?
C22 H22B 0.9900 ?

loop_
_geom_hbond_atom_site_label_D
_geom_hbond_atom_site_label_H
_geom_hbond_atom_site_label_A
_geom_hbond_site_symmetry_A
_geom_hbond_distance_DH
_geom_hbond_distance_HA
_geom_hbond_distance_DA
_geom_hbond_angle_DHA
N1 H1A Br2 . 0.92 2.37 3.269(2) 167
N1 H1C Br1 . 0.92 2.37 3.230(2) 157
N2 H2A Br2 . 0.92 2.36 3.246(2) 161
N2 H2C Br3 . 0.92 2.44 3.288(2) 154
N3 H3A Br3 . 0.92 2.43 3.307(2) 160
N3 H3C Br1 1_455 0.92 2.38 3.270(2) 164

loop_
_geom_torsion_atom_site_label_1
_geom_torsion_atom_site_label_2
_geom_torsion_atom_site_label_3
_geom_torsion_atom_site_label_4
_geom_torsion
C22 O1 C1 C2 8.8(3)
C22 O1 C1 C6 -170.7(2)
O1 C1 C2 C3 178.2(2)
C6 C1 C2 C3 -2.3(4)
C1 C2 C3 C4 1.1(4)
C2 C3 C4 C5 0.5(4)
C3 C4 C5 C6 -1.0(4)
C4 C5 C6 C1 -0.2(4)
C4 C5 C6 C7 174.8(2)
O1 C1 C6 C5 -178.7(2)
C2 C1 C6 C5 1.8(3)
O1 C1 C6 C7 6.4(3)
C2 C1 C6 C7 -173.2(2)
C5 C6 C7 N1 90.8(3)
C1 C6 C7 N1 -94.3(3)
C8 N1 C7 C6 63.1(3)
C7 N1 C8 C9 71.2(3)
N1 C8 C9 N2 82.0(3)
C10 N2 C9 C8 -175.9(2)
C9 N2 C10 C11 -65.3(3)
C12 N3 C11 C10 173.7(2)
N2 C10 C11 N3 -84.5(3)
C11 N3 C12 C13 52.8(3)
N3 C12 C13 C14 90.6(3)
N3 C12 C13 C18 -95.1(3)
C18 C13 C14 C15 -0.8(4)
C12 C13 C14 C15 173.6(2)
C13 C14 C15 C16 -1.5(4)
C14 C15 C16 C17 2.0(4)
C15 C16 C17 C18 -0.3(4)
C19 O3 C18 C17 -6.7(3)
C19 O3 C18 C13 174.4(2)
C16 C17 C18 O3 179.2(2)
C16 C17 C18 C13 -2.0(3)
C14 C13 C18 O3 -178.6(2)
C12 C13 C18 O3 7.0(3)
C14 C13 C18 C17 2.5(3)
C12 C13 C18 C17 -171.9(2)
C18 O3 C19 C20 -169.61(19)
C21 O2 C20 C19 98.3(2)
O3 C19 C20 O2 68.5(2)
C20 O2 C21 C22 90.4(2)
C1 O1 C22 C21 176.5(2)
O2 C21 C22 O1 74.0(2)

loop_
_cod_related_entry_id
_cod_related_entry_database
_cod_related_entry_code
1 ChemSpider 21125106
